data_7204243
loop_
_publ_author_name
'Lidija Vraniar'
'Anton Meden'
'Slovenko Polanc'
'Marijan Koevar'

_publ_section_title
;
 \a,\b-Didehydroamino acid derivatives with an isoxazolyl or a
 pyrazolyl moiety: The effect of substituents and reaction conditions
 on their stereoselective formation from 2H-pyran-2-ones
;
_journal_issue 5
_journal_name_full 'J. Chem. Soc., Perkin Trans. 1'
_journal_page_first 675
_journal_page_last 681
_journal_paper_doi 10.1039/b107624h
_journal_year 2002
_chemical_formula_moiety 'C24 H19 N7 O1'
_chemical_formula_sum 'C24 H19 N7 O'
_chemical_formula_weight 421.46
_chemical_melting_point 503
_chemical_name_systematic
;
N-{(Z)-2-[3-methyl-5-phenyl-1-(1,2,4-triazolo[4,3-b]pyridazin-6-yl)
-1H-pyrazol-4-yl]ethenyl}benzamide
;
_space_group_IT_number 15
_symmetry_cell_setting monoclinic
_symmetry_space_group_name_Hall '-C 2yc'
_symmetry_space_group_name_H-M 'C 1 2/c 1'
_atom_sites_solution_primary 'direct methods'
_atom_sites_solution_secondary 'Fourier difference'
_audit_creation_date 00-04-03
_audit_creation_method Xtal3.6
_cell_angle_alpha 90.00000
_cell_angle_beta 93.967(9)
_cell_angle_gamma 90.00000
_cell_formula_units_Z 8
_cell_length_a 24.8950(10)
_cell_length_b 16.4810(10)
_cell_length_c 10.2980(10)
_cell_measurement_reflns_used 12461
_cell_measurement_temperature 293
_cell_measurement_theta_max 26.37
_cell_measurement_theta_min 1
_cell_volume 4215.1(5)
_computing_cell_refinement 'DENZO SCALEPACK'
_computing_data_collection 'Nonius Kappa CCD collection software'
_computing_data_reduction 'DENZO SCALEPACK xtal ADDREF SORTRF'
_computing_molecular_graphics 'ORTEP included in xtal'
_computing_publication_material 'xtal BONDLA CIFIO'
_computing_structure_refinement 'xtal CRYLSQ'
_computing_structure_solution SIR92
_diffrn_measurement_device_type CCD
_diffrn_measurement_method 'Phi, omega scans'
_diffrn_radiation_monochromator graphite
_diffrn_radiation_type 'Mo K\a'
_diffrn_radiation_wavelength .71073
_diffrn_reflns_av_R_equivalents .1
_diffrn_reflns_limit_h_max 28
_diffrn_reflns_limit_h_min -30
_diffrn_reflns_limit_k_max 19
_diffrn_reflns_limit_k_min -20
_diffrn_reflns_limit_l_max 12
_diffrn_reflns_limit_l_min -12
_diffrn_reflns_number 12461
_diffrn_reflns_theta_max 26.37
_exptl_absorpt_coefficient_mu .087
_exptl_absorpt_correction_type none
_exptl_crystal_colour yellow
_exptl_crystal_density_diffrn 1.328
_exptl_crystal_description prism
_exptl_crystal_F_000 1760
_exptl_crystal_preparation DMF/EtOH
_exptl_crystal_size_max 0.20
_exptl_crystal_size_mid 0.15
_exptl_crystal_size_min 0.10
_refine_diff_density_max .403
_refine_diff_density_min -.376
_refine_ls_goodness_of_fit_ref 1.049
_refine_ls_hydrogen_treatment refall
_refine_ls_number_parameters 365
_refine_ls_number_reflns 2722
_refine_ls_R_factor_all .115
_refine_ls_R_factor_gt .066
_refine_ls_shift/su_max .0035
_refine_ls_structure_factor_coef F
_refine_ls_weighting_scheme 'calc, Regina'
_refine_ls_wR_factor_all .052
_refine_ls_wR_factor_ref .045
_reflns_Friedel_coverage 0
_reflns_number_gt 2722
_reflns_number_total 4253
_reflns_threshold_expression 'F    > 3.00 sig(F   )'
_cod_data_source_file b107624h.txt
_cod_data_source_block Z-6d
_cod_original_sg_symbol_Hall -c_2yc
_cod_original_sg_symbol_H-M C_1_2/c_1
_cod_original_formula_sum 'C24 H19 N7 O1'
_cod_database_code 7204243

loop_
_symmetry_equiv_pos_as_xyz
+x,+y,+z
-x,+y,1/2-z
-x,-y,-z
+x,-y,1/2+z
1/2+x,1/2+y,+z
1/2-x,1/2+y,1/2-z
1/2-x,1/2-y,-z
1/2+x,1/2-y,1/2+z

loop_
_atom_site_label
_atom_site_fract_x
_atom_site_fract_y
_atom_site_fract_z
_atom_site_U_iso_or_equiv
_atom_site_adp_type
_atom_site_calc_flag
_atom_site_calc_attached_atom
_atom_site_occupancy
_atom_site_disorder_assembly
_atom_site_disorder_group
O .94276(8) .12447(13) -.1304(2) .0792(13) Uani ? ? 1.00000 ? ?
N1 .64710(9) .21926(13) .7832(2) .0600(14) Uani ? ? 1.00000 ? ?
N2 .69449(10) .21208(13) .8607(2) .0593(14) Uani ? ? 1.00000 ? ?
N3 .70964(8) .18221(11) .65843(17) .0433(12) Uani ? ? 1.00000 ? ?
N4 .73516(8) .16066(11) .55076(16) .0450(12) Uani ? ? 1.00000 ? ?
N5 .81377(8) .11925(11) .46924(17) .0427(12) Uani ? ? 1.00000 ? ?
N6 .86905(8) .12316(12) .48284(18) .0487(13) Uani ? ? 1.00000 ? ?
N7 .90565(8) .15511(15) .0556(2) .0488(13) Uani ? ? 1.00000 ? ?
C1 .65706(12) .20101(15) .6643(3) .0526(18) Uani ? ? 1.00000 ? ?
C2 .73188(11) .18977(14) .7832(2) .0472(16) Uani ? ? 1.00000 ? ?
C3 .78711(12) .17383(17) .8032(3) .0583(18) Uani ? ? 1.00000 ? ?
C4 .81392(13) .15109(16) .7007(2) .0530(18) Uani ? ? 1.00000 ? ?
C5 .78576(10) .14471(13) .5754(2) .0400(14) Uani ? ? 1.00000 ? ?
C6 .79559(10) .09643(13) .3444(2) .0404(14) Uani ? ? 1.00000 ? ?
C7 .84073(10) .08830(14) .2761(2) .0436(14) Uani ? ? 1.00000 ? ?
C8 .88515(10) .10370(14) .3671(2) .0453(15) Uani ? ? 1.00000 ? ?
C9 .94360(12) .0946(3) .3493(4) .064(2) Uani ? ? 1.00000 ? ?
C10 .73945(9) .07820(14) .2998(2) .0412(14) Uani ? ? 1.00000 ? ?
C11 .71668(11) .11442(17) .1876(2) .0495(16) Uani ? ? 1.00000 ? ?
C12 .66462(12) .0977(2) .1438(3) .063(2) Uani ? ? 1.00000 ? ?
C13 .63483(14) .0424(2) .2084(3) .066(2) Uani ? ? 1.00000 ? ?
C14 .65734(12) .0041(2) .3167(3) .0607(19) Uani ? ? 1.00000 ? ?
C15 .70883(11) .02187(16) .3629(3) .0515(16) Uani ? ? 1.00000 ? ?
C16 .84234(12) .06071(17) .1418(2) .0510(16) Uani ? ? 1.00000 ? ?
C17 .87214(11) .08777(17) .0493(3) .0518(17) Uani ? ? 1.00000 ? ?
C18 .93975(10) .17110(18) -.0392(3) .0534(17) Uani ? ? 1.00000 ? ?
C19 .97372(10) .24526(17) -.0272(2) .0504(15) Uani ? ? 1.00000 ? ?
C20 1.01902(12) .2478(2) -.0984(3) .0622(19) Uani ? ? 1.00000 ? ?
C21 1.05071(14) .3158(3) -.0979(3) .075(2) Uani ? ? 1.00000 ? ?
C22 1.03848(15) .3822(3) -.0252(4) .082(2) Uani ? ? 1.00000 ? ?
C23 .99416(15) .3803(2) .0489(4) .084(2) Uani ? ? 1.00000 ? ?
C24 .96237(14) .3117(2) .0478(3) .068(2) Uani ? ? 1.00000 ? ?
H1 .6318(10) .2011(13) .590(3) .049(7) Uiso ? ? 1.00000 ? ?
H3 .8039(11) .1827(16) .888(3) .072(8) Uiso ? ? 1.00000 ? ?
H4 .8502(15) .140(2) .708(3) .088(11) Uiso ? ? 1.00000 ? ?
H7 .9011(10) .1880(16) .113(3) .048(8) Uiso ? ? 1.00000 ? ?
H11 .7394(10) .1510(16) .144(2) .055(7) Uiso ? ? 1.00000 ? ?
H12 .6491(11) .1250(16) .065(3) .065(8) Uiso ? ? 1.00000 ? ?
H13 .5982(14) .0338(17) .176(3) .077(9) Uiso ? ? 1.00000 ? ?
H14 .6371(11) -.0336(17) .361(2) .063(8) Uiso ? ? 1.00000 ? ?
H15 .7251(9) -.0048(14) .433(2) .041(6) Uiso ? ? 1.00000 ? ?
H16 .8181(11) .0210(18) .119(2) .061(8) Uiso ? ? 1.00000 ? ?
H17 .8709(8) .0630(14) -.032(3) .046(7) Uiso ? ? 1.00000 ? ?
H20 1.0261(11) .1987(19) -.147(3) .067(9) Uiso ? ? 1.00000 ? ?
H21 1.0845(16) .314(2) -.150(3) .105(11) Uiso ? ? 1.00000 ? ?
H22 1.0605(17) .431(3) -.020(3) .113(13) Uiso ? ? 1.00000 ? ?
H24 .9308(12) .3131(15) .097(2) .065(8) Uiso ? ? 1.00000 ? ?
H25 .9836(16) .427(3) .106(4) .122(13) Uiso ? ? 1.00000 ? ?
H9a .9630(13) .0875(18) .440(4) .088(9) Uiso ? ? 1.00000 ? ?
H9b .9564(13) .146(2) .315(3) .091(11) Uiso ? ? 1.00000 ? ?
H9c .9499(16) .057(3) .291(4) .118(15) Uiso ? ? 1.00000 ? ?

loop_
_atom_site_aniso_label
_atom_site_aniso_U_11
_atom_site_aniso_U_22
_atom_site_aniso_U_33
_atom_site_aniso_U_12
_atom_site_aniso_U_13
_atom_site_aniso_U_23
O .0875(15) .0943(15) .0599(12) -.0219(12) .0353(10) -.0192(11)
N1 .0626(16) .0580(14) .0618(15) .0002(11) .0223(13) -.0064(11)
N2 .0691(16) .0622(15) .0489(12) .0059(12) .0196(13) -.0019(10)
N3 .0483(14) .0424(12) .0403(13) .0004(10) .0107(10) -.0029(9)
N4 .0491(14) .0507(12) .0363(11) .0022(10) .0102(9) -.0019(9)
N5 .0422(13) .0505(13) .0361(12) -.0021(9) .0094(9) -.0001(9)
N6 .0430(14) .0567(14) .0472(13) -.0025(10) .0087(9) .0032(10)
N7 .0557(14) .0514(14) .0411(12) -.0019(12) .0173(11) -.0068(11)
C1 .0492(19) .0553(17) .0541(19) .0001(13) .0092(16) -.0058(13)
C2 .059(2) .0455(15) .0385(15) .0017(13) .0104(13) -.0002(11)
C3 .067(2) .073(2) .0340(16) .0056(15) .0008(14) -.0034(13)
C4 .055(2) .0616(18) .0423(16) .0043(15) .0017(14) -.0000(12)
C5 .0433(17) .0403(14) .0369(14) -.0021(12) .0072(12) .0028(10)
C6 .0473(16) .0364(14) .0382(14) -.0036(11) .0087(12) .0011(10)
C7 .0497(16) .0381(14) .0444(15) -.0045(12) .0138(13) .0005(11)
C8 .0457(17) .0438(15) .0477(15) -.0014(11) .0127(13) .0024(11)
C9 .049(2) .083(3) .062(2) -.0035(17) .0129(16) -.004(2)
C10 .0453(15) .0407(14) .0386(14) -.0039(12) .0104(11) -.0046(11)
C11 .0515(18) .0535(17) .0443(15) -.0050(14) .0082(14) -.0005(13)
C12 .062(2) .078(2) .0478(17) .0021(18) -.0018(16) -.0049(15)
C13 .047(2) .084(2) .065(2) -.0062(17) .0006(16) -.0191(18)
C14 .056(2) .0622(19) .0648(19) -.0171(16) .0137(17) -.0023(15)
C15 .0528(18) .0523(16) .0499(16) -.0040(15) .0073(14) .0038(14)
C16 .0554(17) .0497(16) .0493(17) -.0089(15) .0134(13) -.0079(13)
C17 .0614(18) .0518(17) .0433(17) -.0049(15) .0129(14) -.0082(14)
C18 .0525(17) .067(2) .0423(15) .0024(15) .0122(13) .0012(14)
C19 .0470(15) .0613(19) .0431(14) -.0009(15) .0044(12) .0110(13)
C20 .0559(19) .083(2) .0484(15) -.0077(19) .0095(14) .0082(17)
C21 .058(2) .099(3) .0686(19) -.016(2) .0100(17) .014(2)
C22 .071(2) .083(3) .093(2) -.022(2) .002(2) .021(2)
C23 .080(3) .066(2) .108(3) -.008(2) .020(2) -.001(2)
C24 .058(2) .067(2) .082(2) -.0034(17) .0206(17) .0035(17)

loop_
_geom_angle_atom_site_label_1
_geom_angle_atom_site_label_2
_geom_angle_atom_site_label_3
_geom_angle_site_symmetry_1
_geom_angle_site_symmetry_2
_geom_angle_site_symmetry_3
_geom_angle
_geom_angle_publ_flag
N2 N1 C1 . . . 108.2(2) ?
N1 N2 C2 . . . 106.5(2) ?
N4 N3 C1 . . . 127.2(2) ?
N4 N3 C2 . . . 127.3(2) ?
C1 N3 C2 . . . 105.5(2) ?
N3 N4 C5 . . . 113.31(17) ?
N6 N5 C5 . . . 117.08(18) ?
N6 N5 C6 . . . 111.58(18) ?
C5 N5 C6 . . . 131.1(2) ?
N5 N6 C8 . . . 105.09(18) ?
C17 N7 C18 . . . 121.6(2) ?
C17 N7 H7 . . . 116.9(19) ?
C18 N7 H7 . . . 120.9(19) ?
N1 C1 N3 . . . 110.1(2) ?
N1 C1 H1 . . . 126.6(16) ?
N3 C1 H1 . . . 123.3(16) ?
N2 C2 N3 . . . 109.7(2) ?
N2 C2 C3 . . . 133.6(2) ?
N3 C2 C3 . . . 116.7(2) ?
C2 C3 C4 . . . 118.3(3) ?
C2 C3 H3 . . . 118.1(17) ?
C4 C3 H3 . . . 123.5(17) ?
C3 C4 C5 . . . 119.4(3) ?
C3 C4 H4 . . . 122.1(19) ?
C5 C4 H4 . . . 118.4(19) ?
N4 C5 N5 . . . 116.00(19) ?
N4 C5 C4 . . . 124.9(2) ?
N5 C5 C4 . . . 119.1(2) ?
N5 C6 C7 . . . 106.0(2) ?
N5 C6 C10 . . . 125.9(2) ?
C7 C6 C10 . . . 127.9(2) ?
C6 C7 C8 . . . 105.8(2) ?
C6 C7 C16 . . . 126.4(2) ?
C8 C7 C16 . . . 127.5(2) ?
N6 C8 C7 . . . 111.5(2) ?
N6 C8 C9 . . . 119.7(2) ?
C7 C8 C9 . . . 128.6(2) ?
C8 C9 H9a . . . 107.6(19) ?
C8 C9 H9b . . . 108(2) ?
C8 C9 H9c . . . 112(3) ?
H9a C9 H9b . . . 107(3) ?
H9a C9 H9c . . . 116(3) ?
H9b C9 H9c . . . 106(4) ?
C6 C10 C11 . . . 119.8(2) ?
C6 C10 C15 . . . 122.0(2) ?
C11 C10 C15 . . . 118.1(2) ?
C10 C11 C12 . . . 120.7(3) ?
C10 C11 H11 . . . 116.0(15) ?
C12 C11 H11 . . . 123.3(15) ?
C11 C12 C13 . . . 120.2(3) ?
C11 C12 H12 . . . 119.3(16) ?
C13 C12 H12 . . . 120.5(16) ?
C12 C13 C14 . . . 119.7(3) ?
C12 C13 H13 . . . 117.3(17) ?
C14 C13 H13 . . . 123.0(17) ?
C13 C14 C15 . . . 120.5(3) ?
C13 C14 H14 . . . 120.0(16) ?
C15 C14 H14 . . . 119.5(16) ?
C10 C15 C14 . . . 120.8(3) ?
C10 C15 H15 . . . 117.5(14) ?
C14 C15 H15 . . . 121.7(14) ?
C7 C16 C17 . . . 129.1(3) ?
C7 C16 H16 . . . 114.2(16) ?
C17 C16 H16 . . . 116.6(16) ?
N7 C17 C16 . . . 126.9(3) ?
N7 C17 H17 . . . 112.0(14) ?
C16 C17 H17 . . . 121.0(14) ?
O C18 N7 . . . 120.2(3) ?
O C18 C19 . . . 121.2(2) ?
N7 C18 C19 . . . 118.6(2) ?
C18 C19 C20 . . . 117.4(3) ?
C18 C19 C24 . . . 124.2(3) ?
C20 C19 C24 . . . 118.5(3) ?
C19 C20 C21 . . . 120.8(3) ?
C19 C20 H20 . . . 115.3(17) ?
C21 C20 H20 . . . 123.9(17) ?
C20 C21 C22 . . . 120.4(3) ?
C20 C21 H21 . . . 118(2) ?
C22 C21 H21 . . . 122(2) ?
C21 C22 C23 . . . 119.8(4) ?
C21 C22 H22 . . . 123(2) ?
C23 C22 H22 . . . 117(2) ?
C22 C23 C24 . . . 119.6(4) ?
C22 C23 H25 . . . 124(2) ?
C24 C23 H25 . . . 117(2) ?
C19 C24 C23 . . . 121.0(3) ?
C19 C24 H24 . . . 121.2(15) ?
C23 C24 H24 . . . 117.7(15) ?

loop_
_geom_bond_atom_site_label_1
_geom_bond_atom_site_label_2
_geom_bond_site_symmetry_1
_geom_bond_site_symmetry_2
_geom_bond_distance
_geom_bond_publ_flag
O C18 . . 1.220(3) ?
N1 N2 . . 1.383(3) ?
N1 C1 . . 1.302(4) ?
N2 C2 . . 1.320(4) ?
N3 N4 . . 1.363(3) ?
N3 C1 . . 1.351(4) ?
N3 C2 . . 1.369(3) ?
N4 C5 . . 1.295(3) ?
N5 N6 . . 1.375(3) ?
N5 C5 . . 1.401(3) ?
N5 C6 . . 1.385(3) ?
N6 C8 . . 1.323(3) ?
N7 C17 . . 1.387(4) ?
N7 C18 . . 1.363(4) ?
N7 H7 . . .81(3) ?
C1 H1 . . .96(2) ?
C2 C3 . . 1.401(4) ?
C3 C4 . . 1.341(4) ?
C3 H3 . . .95(3) ?
C4 C5 . . 1.429(3) ?
C4 H4 . . .92(4) ?
C6 C7 . . 1.372(3) ?
C6 C10 . . 1.471(3) ?
C7 C8 . . 1.422(3) ?
C7 C16 . . 1.459(3) ?
C8 C9 . . 1.487(4) ?
C9 H9a . . 1.03(3) ?
C9 H9b . . .98(4) ?
C9 H9c . . .88(4) ?
C10 C11 . . 1.387(3) ?
C10 C15 . . 1.390(4) ?
C11 C12 . . 1.371(4) ?
C11 H11 . . .96(3) ?
C12 C13 . . 1.376(5) ?
C12 H12 . . .98(3) ?
C13 C14 . . 1.367(4) ?
C13 H13 . . .96(3) ?
C14 C15 . . 1.368(4) ?
C14 H14 . . .94(3) ?
C15 H15 . . .92(2) ?
C16 C17 . . 1.325(4) ?
C16 H16 . . .91(3) ?
C17 H17 . . .93(3) ?
C18 C19 . . 1.486(4) ?
C19 C20 . . 1.388(4) ?
C19 C24 . . 1.381(4) ?
C20 C21 . . 1.371(5) ?
C20 H20 . . .98(3) ?
C21 C22 . . 1.372(6) ?
C21 H21 . . 1.03(4) ?
C22 C23 . . 1.385(6) ?
C22 H22 . . .97(4) ?
C23 C24 . . 1.379(5) ?
C23 H25 . . 1.01(4) ?
C24 H24 . . .97(3) ?

loop_
_cod_related_entry_id
_cod_related_entry_database
_cod_related_entry_code
1 ChemSpider 4879365
